data_4069024
loop_
_publ_author_name
'Wakioka, Masayuki'
'Nakajima, Yumiko'
'Ozawa, Fumiyuki'

_publ_section_title
;
 Mechanism of C&#x2212;P Reductive Elimination
 fromtrans-[Pd(CH&#xE5FB;CHPh)Br(PMePh2)2]
;
_journal_issue 8
_journal_name_full Organometallics
_journal_page_first 2527
_journal_paper_doi 10.1021/om801207k
_journal_volume 28
_journal_year 2009
_chemical_formula_moiety 'C34 H33 Br P2 Pd'
_chemical_formula_sum 'C34 H33 Br P2 Pd'
_chemical_formula_weight 689.85
_chemical_melting_point 117
_space_group_IT_number 2
_symmetry_cell_setting triclinic
_symmetry_Int_Tables_number 2
_symmetry_space_group_name_Hall '-P 1'
_symmetry_space_group_name_H-M 'P -1'
_atom_sites_solution_hydrogens geom
_atom_sites_solution_primary direct
_atom_sites_solution_secondary difmap
_audit_creation_method SHELXL-97
_cell_angle_alpha 77.931(12)
_cell_angle_beta 84.226(13)
_cell_angle_gamma 80.528(12)
_cell_formula_units_Z 2
_cell_length_a 9.097(3)
_cell_length_b 11.925(4)
_cell_length_c 14.187(5)
_cell_measurement_reflns_used 3019
_cell_measurement_temperature 173(2)
_cell_measurement_theta_max 27.4835
_cell_measurement_theta_min 3.0817
_cell_volume 1481.0(9)
_computing_structure_refinement 'SHELXL-97 (Sheldrick, 1997)'
_computing_structure_solution 'SHELXS-97 (Sheldrick, 1990)'
_diffrn_ambient_temperature 173(2)
_diffrn_measured_fraction_theta_full 0.961
_diffrn_measured_fraction_theta_max 0.961
_diffrn_radiation_monochromator graphite
_diffrn_radiation_probe x-ray
_diffrn_radiation_type MoK\a
_diffrn_radiation_wavelength 0.71070
_diffrn_reflns_av_R_equivalents 0.0541
_diffrn_reflns_av_sigmaI/netI 0.1080
_diffrn_reflns_limit_h_max 9
_diffrn_reflns_limit_h_min -11
_diffrn_reflns_limit_k_max 14
_diffrn_reflns_limit_k_min -15
_diffrn_reflns_limit_l_max 18
_diffrn_reflns_limit_l_min -18
_diffrn_reflns_number 12141
_diffrn_reflns_theta_full 27.48
_diffrn_reflns_theta_max 27.48
_diffrn_reflns_theta_min 3.08
_diffrn_source 'fine-focus sealed tube'
_diffrn_source_type 'Rigaku Mercury CCD diffractometer'
_exptl_absorpt_coefficient_mu 2.106
_exptl_absorpt_correction_T_max 0.6781
_exptl_absorpt_correction_T_min 0.6781
_exptl_absorpt_correction_type empirical
_exptl_crystal_colour colorless
_exptl_crystal_density_diffrn 1.547
_exptl_crystal_density_method 'not measured'
_exptl_crystal_description block
_exptl_crystal_F_000 696
_exptl_crystal_recrystallization_method dichloromethane/diethylether
_exptl_crystal_size_max 0.08
_exptl_crystal_size_mid 0.05
_exptl_crystal_size_min 0.01
_refine_diff_density_max 1.099
_refine_diff_density_min -0.865
_refine_diff_density_rms 0.146
_refine_ls_extinction_method none
_refine_ls_goodness_of_fit_ref 1.059
_refine_ls_hydrogen_treatment constr
_refine_ls_matrix_type full
_refine_ls_number_parameters 345
_refine_ls_number_reflns 6521
_refine_ls_number_restraints 0
_refine_ls_restrained_S_all 1.059
_refine_ls_R_factor_all 0.1015
_refine_ls_R_factor_gt 0.0545
_refine_ls_shift/su_max 0.000
_refine_ls_shift/su_mean 0.000
_refine_ls_structure_factor_coef Fsqd
_refine_ls_weighting_details 'calc w=1/[\s^2^(Fo^2^)+(0.0289P)^2^+1.8297P] where P=(Fo^2^+2Fc^2^)/3'
_refine_ls_weighting_scheme calc
_refine_ls_wR_factor_gt 0.0898
_refine_ls_wR_factor_ref 0.1121
_reflns_number_gt 4103
_reflns_number_total 6521
_reflns_threshold_expression >2sigma(I)
_cod_data_source_file om801207k_si_002.cif
_cod_data_source_block (Z)-2a
_cod_original_cell_volume 1480.9(9)
_cod_database_code 4069024

loop_
_symmetry_equiv_pos_as_xyz
'x, y, z'
'-x, -y, -z'

loop_
_atom_site_label
_atom_site_type_symbol
_atom_site_fract_x
_atom_site_fract_y
_atom_site_fract_z
_atom_site_U_iso_or_equiv
_atom_site_adp_type
_atom_site_occupancy
_atom_site_symmetry_multiplicity
_atom_site_calc_flag
_atom_site_refinement_flags
Pd1 Pd 0.09971(5) 0.40429(4) 0.15319(3) 0.02183(13) Uani 1 1 d .
Br1 Br 0.21247(6) 0.59652(5) 0.13689(4) 0.02885(16) Uani 1 1 d .
P1 P 0.28999(15) 0.33941(12) -0.04064(11) 0.0211(3) Uani 1 1 d .
P2 P 0.04972(16) 0.38774(13) 0.31637(11) 0.0248(3) Uani 1 1 d .
C1 C 0.1119(6) 0.3507(4) 0.0199(4) 0.0203(12) Uani 1 1 d .
H1 H 0.0345 0.3983 -0.0231 0.024 Uiso 1 1 calc R
C2 C 0.0484(6) 0.2689(4) 0.0958(4) 0.0214(12) Uani 1 1 d .
H2 H -0.0617 0.2738 0.0917 0.026 Uiso 1 1 calc R
C3 C 0.1204(5) 0.1474(4) 0.1315(4) 0.0190(12) Uani 1 1 d .
C4 C 0.0759(6) 0.0565(5) 0.0984(4) 0.0277(13) Uani 1 1 d .
H3 H -0.0011 0.0726 0.0549 0.033 Uiso 1 1 calc R
C5 C 0.1429(6) -0.0572(5) 0.1284(4) 0.0316(15) Uani 1 1 d .
H4 H 0.1135 -0.1177 0.1037 0.038 Uiso 1 1 calc R
C6 C 0.2506(7) -0.0827(5) 0.1931(4) 0.0331(15) Uani 1 1 d .
H5 H 0.2947 -0.1609 0.2141 0.040 Uiso 1 1 calc R
C7 C 0.2958(6) 0.0053(5) 0.2282(4) 0.0295(14) Uani 1 1 d .
H6 H 0.3713 -0.0121 0.2729 0.035 Uiso 1 1 calc R
C8 C 0.2298(6) 0.1190(5) 0.1974(4) 0.0268(13) Uani 1 1 d .
H7 H 0.2605 0.1790 0.2220 0.032 Uiso 1 1 calc R
C9 C 0.2942(6) 0.2766(5) -0.1464(4) 0.0239(13) Uani 1 1 d .
C10 C 0.1775(6) 0.2218(5) -0.1609(4) 0.0270(13) Uani 1 1 d .
H8 H 0.0966 0.2139 -0.1134 0.032 Uiso 1 1 calc R
C11 C 0.1782(7) 0.1786(5) -0.2441(4) 0.0327(15) Uani 1 1 d .
H9 H 0.0990 0.1395 -0.2524 0.039 Uiso 1 1 calc R
C12 C 0.2921(7) 0.1917(5) -0.3147(4) 0.0341(15) Uani 1 1 d .
H10 H 0.2905 0.1635 -0.3724 0.041 Uiso 1 1 calc R
C13 C 0.4096(7) 0.2462(5) -0.3013(4) 0.0347(15) Uani 1 1 d .
H11 H 0.4894 0.2544 -0.3497 0.042 Uiso 1 1 calc R
C14 C 0.4116(6) 0.2884(5) -0.2186(4) 0.0283(13) Uani 1 1 d .
H12 H 0.4925 0.3258 -0.2101 0.034 Uiso 1 1 calc R
C15 C 0.4368(6) 0.2581(5) 0.0335(4) 0.0210(12) Uani 1 1 d .
C16 C 0.5162(6) 0.1545(5) 0.0147(4) 0.0257(13) Uani 1 1 d .
H13 H 0.4953 0.1248 -0.0388 0.031 Uiso 1 1 calc R
C17 C 0.6265(6) 0.0944(5) 0.0748(4) 0.0301(14) Uani 1 1 d .
H14 H 0.6811 0.0236 0.0617 0.036 Uiso 1 1 calc R
C18 C 0.6577(6) 0.1354(5) 0.1524(5) 0.0317(14) Uani 1 1 d .
H15 H 0.7319 0.0926 0.1938 0.038 Uiso 1 1 calc R
C19 C 0.5803(6) 0.2401(5) 0.1702(4) 0.0295(14) Uani 1 1 d .
H16 H 0.6039 0.2702 0.2229 0.035 Uiso 1 1 calc R
C20 C 0.4689(6) 0.3010(5) 0.1118(4) 0.0273(13) Uani 1 1 d .
H17 H 0.4147 0.3718 0.1251 0.033 Uiso 1 1 calc R
C21 C 0.3310(6) 0.4832(5) -0.0862(5) 0.0309(14) Uani 1 1 d .
H18 H 0.2502 0.5281 -0.1251 0.046 Uiso 1 1 calc R
H19 H 0.4252 0.4799 -0.1264 0.046 Uiso 1 1 calc R
H20 H 0.3400 0.5203 -0.0320 0.046 Uiso 1 1 calc R
C22 C -0.0415(6) 0.2707(5) 0.3912(4) 0.0241(13) Uani 1 1 d .
C23 C -0.0981(6) 0.1944(5) 0.3485(4) 0.0272(13) Uani 1 1 d .
H21 H -0.0910 0.2039 0.2801 0.033 Uiso 1 1 calc R
C24 C -0.1665(6) 0.1022(6) 0.4057(5) 0.0382(16) Uani 1 1 d .
H22 H -0.2060 0.0502 0.3761 0.046 Uiso 1 1 calc R
C25 C -0.1751(7) 0.0888(6) 0.5048(5) 0.0405(17) Uani 1 1 d .
H23 H -0.2210 0.0272 0.5435 0.049 Uiso 1 1 calc R
C26 C -0.1183(7) 0.1632(6) 0.5484(5) 0.0394(17) Uani 1 1 d .
H24 H -0.1247 0.1529 0.6168 0.047 Uiso 1 1 calc R
C27 C -0.0518(6) 0.2532(6) 0.4923(4) 0.0353(15) Uani 1 1 d .
H25 H -0.0123 0.3042 0.5229 0.042 Uiso 1 1 calc R
C28 C 0.2276(6) 0.3683(5) 0.3723(4) 0.0293(14) Uani 1 1 d .
C29 C 0.2995(7) 0.4611(6) 0.3751(5) 0.0412(16) Uani 1 1 d .
H26 H 0.2506 0.5383 0.3563 0.049 Uiso 1 1 calc R
C30 C 0.4430(8) 0.4409(7) 0.4054(5) 0.052(2) Uani 1 1 d .
H27 H 0.4910 0.5055 0.4067 0.062 Uiso 1 1 calc R
C31 C 0.5185(7) 0.3320(7) 0.4337(5) 0.0454(18) Uani 1 1 d .
H28 H 0.6172 0.3209 0.4538 0.055 Uiso 1 1 calc R
C32 C 0.4478(7) 0.2386(6) 0.4322(5) 0.0406(16) Uani 1 1 d .
H29 H 0.4980 0.1619 0.4514 0.049 Uiso 1 1 calc R
C33 C 0.3047(6) 0.2564(5) 0.4027(4) 0.0310(14) Uani 1 1 d .
H30 H 0.2569 0.1912 0.4030 0.037 Uiso 1 1 calc R
C34 C -0.0576(7) 0.5152(5) 0.3548(5) 0.0402(16) Uani 1 1 d .
H31 H -0.1599 0.5257 0.3351 0.060 Uiso 1 1 calc R
H32 H -0.0111 0.5838 0.3248 0.060 Uiso 1 1 calc R
H33 H -0.0595 0.5049 0.4253 0.060 Uiso 1 1 calc R

loop_
_atom_site_aniso_label
_atom_site_aniso_U_11
_atom_site_aniso_U_22
_atom_site_aniso_U_33
_atom_site_aniso_U_23
_atom_site_aniso_U_13
_atom_site_aniso_U_12
Pd1 0.0230(2) 0.0206(2) 0.0225(2) -0.00563(19) -0.00281(18) -0.00231(18)
Br1 0.0326(3) 0.0238(3) 0.0326(4) -0.0081(3) -0.0057(3) -0.0060(3)
P1 0.0218(8) 0.0212(7) 0.0204(8) -0.0036(6) -0.0029(6) -0.0029(6)
P2 0.0276(8) 0.0253(8) 0.0216(8) -0.0058(7) -0.0040(6) -0.0014(6)
C1 0.021(3) 0.021(3) 0.018(3) -0.003(2) -0.009(2) 0.002(2)
C2 0.019(3) 0.020(3) 0.027(3) -0.009(2) -0.001(2) -0.003(2)
C3 0.018(3) 0.018(3) 0.021(3) -0.006(2) 0.007(2) -0.004(2)
C4 0.024(3) 0.035(4) 0.028(3) -0.011(3) 0.000(3) -0.008(3)
C5 0.032(3) 0.031(3) 0.036(4) -0.016(3) 0.008(3) -0.009(3)
C6 0.035(4) 0.025(3) 0.033(4) 0.002(3) 0.011(3) -0.004(3)
C7 0.027(3) 0.033(3) 0.027(3) -0.001(3) -0.001(3) -0.004(3)
C8 0.026(3) 0.020(3) 0.036(4) -0.009(3) 0.002(3) -0.008(2)
C9 0.027(3) 0.022(3) 0.022(3) -0.004(2) -0.001(2) -0.003(2)
C10 0.020(3) 0.031(3) 0.028(3) -0.003(3) 0.001(3) -0.003(3)
C11 0.036(4) 0.036(4) 0.029(3) -0.013(3) -0.001(3) -0.008(3)
C12 0.047(4) 0.033(4) 0.024(3) -0.008(3) -0.012(3) -0.002(3)
C13 0.040(4) 0.034(4) 0.027(3) -0.009(3) 0.006(3) 0.001(3)
C14 0.028(3) 0.025(3) 0.030(3) -0.002(3) -0.002(3) -0.002(3)
C15 0.015(3) 0.025(3) 0.023(3) -0.007(2) -0.001(2) -0.004(2)
C16 0.020(3) 0.026(3) 0.029(3) -0.005(3) 0.004(3) -0.002(2)
C17 0.024(3) 0.023(3) 0.040(4) -0.005(3) -0.006(3) 0.005(3)
C18 0.022(3) 0.035(4) 0.037(4) -0.002(3) -0.007(3) -0.004(3)
C19 0.027(3) 0.039(4) 0.026(3) -0.005(3) -0.009(3) -0.011(3)
C20 0.027(3) 0.029(3) 0.032(3) -0.018(3) -0.004(3) -0.004(3)
C21 0.033(3) 0.021(3) 0.039(4) -0.008(3) -0.002(3) -0.005(3)
C22 0.019(3) 0.031(3) 0.020(3) -0.006(3) 0.000(2) 0.004(2)
C23 0.026(3) 0.026(3) 0.031(3) -0.007(3) -0.005(3) -0.004(3)
C24 0.028(3) 0.037(4) 0.051(5) -0.012(3) 0.003(3) -0.009(3)
C25 0.027(3) 0.046(4) 0.043(4) 0.008(3) 0.004(3) -0.012(3)
C26 0.031(4) 0.063(5) 0.022(3) 0.004(3) -0.004(3) -0.013(3)
C27 0.032(3) 0.045(4) 0.031(4) -0.007(3) -0.004(3) -0.009(3)
C28 0.028(3) 0.037(4) 0.024(3) -0.007(3) -0.004(3) -0.005(3)
C29 0.051(4) 0.041(4) 0.035(4) -0.001(3) -0.019(3) -0.016(3)
C30 0.054(5) 0.058(5) 0.058(5) -0.028(4) -0.024(4) -0.017(4)
C31 0.029(4) 0.073(6) 0.033(4) -0.003(4) -0.009(3) -0.008(4)
C32 0.034(4) 0.055(5) 0.030(4) -0.005(3) -0.009(3) -0.001(3)
C33 0.029(3) 0.039(4) 0.025(3) -0.004(3) -0.006(3) -0.006(3)
C34 0.056(4) 0.035(4) 0.028(4) -0.012(3) -0.003(3) 0.006(3)

loop_
_atom_type_symbol
_atom_type_description
_atom_type_scat_dispersion_real
_atom_type_scat_dispersion_imag
_atom_type_scat_source
C C 0.0033 0.0016 'International Tables Vol C Tables 4.2.6.8 and 6.1.1.4'
H H 0.0000 0.0000 'International Tables Vol C Tables 4.2.6.8 and 6.1.1.4'
Br Br -0.2901 2.4595 'International Tables Vol C Tables 4.2.6.8 and 6.1.1.4'
P P 0.1023 0.0942 'International Tables Vol C Tables 4.2.6.8 and 6.1.1.4'
Pd Pd -0.9988 1.0072 'International Tables Vol C Tables 4.2.6.8 and 6.1.1.4'

loop_
_geom_angle_atom_site_label_1
_geom_angle_atom_site_label_2
_geom_angle_atom_site_label_3
_geom_angle
C2 Pd1 C1 40.1(2)
C2 Pd1 P2 115.24(16)
C1 Pd1 P2 155.31(15)
C2 Pd1 Br1 151.87(15)
C1 Pd1 Br1 111.83(15)
P2 Pd1 Br1 92.78(4)
C1 P1 C21 107.6(3)
C1 P1 C15 114.3(3)
C21 P1 C15 109.3(3)
C1 P1 C9 111.9(2)
C21 P1 C9 104.9(3)
C15 P1 C9 108.4(2)
C34 P2 C22 101.9(3)
C34 P2 C28 104.2(3)
C22 P2 C28 101.9(3)
C34 P2 Pd1 115.4(2)
C22 P2 Pd1 123.01(19)
C28 P2 Pd1 108.17(19)
C2 C1 P1 129.6(4)
C2 C1 Pd1 69.3(3)
P1 C1 Pd1 115.1(3)
C1 C2 C3 124.8(4)
C1 C2 Pd1 70.6(3)
C3 C2 Pd1 119.9(4)
C8 C3 C4 117.4(5)
C8 C3 C2 123.2(5)
C4 C3 C2 119.4(5)
C5 C4 C3 120.8(5)
C6 C5 C4 120.5(6)
C5 C6 C7 120.0(6)
C6 C7 C8 119.4(6)
C3 C8 C7 121.8(5)
C10 C9 C14 118.6(5)
C10 C9 P1 120.8(4)
C14 C9 P1 120.6(4)
C11 C10 C9 120.5(5)
C12 C11 C10 120.7(6)
C11 C12 C13 119.6(5)
C14 C13 C12 120.5(6)
C13 C14 C9 120.2(5)
C16 C15 C20 119.7(5)
C16 C15 P1 121.8(4)
C20 C15 P1 118.4(4)
C17 C16 C15 119.6(5)
C18 C17 C16 121.0(5)
C17 C18 C19 119.5(6)
C20 C19 C18 120.4(6)
C19 C20 C15 119.7(5)
C23 C22 C27 118.2(6)
C23 C22 P2 120.1(4)
C27 C22 P2 121.7(5)
C22 C23 C24 120.6(6)
C25 C24 C23 119.2(6)
C26 C25 C24 120.9(6)
C25 C26 C27 119.7(6)
C26 C27 C22 121.3(6)
C29 C28 C33 117.5(5)
C29 C28 P2 122.0(5)
C33 C28 P2 120.0(4)
C30 C29 C28 119.6(6)
C31 C30 C29 122.7(7)
C30 C31 C32 118.3(6)
C33 C32 C31 120.1(6)
C32 C33 C28 121.7(6)

loop_
_geom_bond_atom_site_label_1
_geom_bond_atom_site_label_2
_geom_bond_distance
Pd1 C2 2.088(5)
Pd1 C1 2.106(5)
Pd1 P2 2.2872(17)
Pd1 Br1 2.6201(10)
P1 C1 1.754(5)
P1 C21 1.787(6)
P1 C15 1.805(6)
P1 C9 1.806(6)
P2 C34 1.820(6)
P2 C22 1.829(6)
P2 C28 1.833(6)
C1 C2 1.438(7)
C2 C3 1.494(7)
C3 C8 1.387(8)
C3 C4 1.398(7)
C4 C5 1.389(8)
C5 C6 1.364(8)
C6 C7 1.385(8)
C7 C8 1.389(8)
C9 C10 1.387(7)
C9 C14 1.406(7)
C10 C11 1.382(8)
C11 C12 1.371(8)
C12 C13 1.387(8)
C13 C14 1.373(8)
C15 C16 1.388(7)
C15 C20 1.391(7)
C16 C17 1.387(8)
C17 C18 1.366(8)
C18 C19 1.388(8)
C19 C20 1.384(8)
C22 C23 1.381(8)
C22 C27 1.402(8)
C23 C24 1.417(8)
C24 C25 1.377(9)
C25 C26 1.370(9)
C26 C27 1.383(8)
C28 C29 1.385(8)
C28 C33 1.404(8)
C29 C30 1.383(9)
C30 C31 1.365(10)
C31 C32 1.379(9)
C32 C33 1.377(8)

loop_
_geom_torsion_atom_site_label_1
_geom_torsion_atom_site_label_2
_geom_torsion_atom_site_label_3
_geom_torsion_atom_site_label_4
_geom_torsion
C2 Pd1 P2 C34 -129.9(3)
C1 Pd1 P2 C34 -132.0(4)
Br1 Pd1 P2 C34 52.6(3)
C2 Pd1 P2 C22 -4.4(3)
C1 Pd1 P2 C22 -6.5(4)
Br1 Pd1 P2 C22 178.2(2)
C2 Pd1 P2 C28 113.8(3)
C1 Pd1 P2 C28 111.7(4)
Br1 Pd1 P2 C28 -63.6(2)
C21 P1 C1 C2 -155.4(5)
C15 P1 C1 C2 -33.8(6)
C9 P1 C1 C2 89.9(5)
C21 P1 C1 Pd1 -72.2(3)
C15 P1 C1 Pd1 49.4(4)
C9 P1 C1 Pd1 173.1(3)
P2 Pd1 C1 C2 3.0(5)
Br1 Pd1 C1 C2 178.0(3)
C2 Pd1 C1 P1 -125.1(4)
P2 Pd1 C1 P1 -122.1(3)
Br1 Pd1 C1 P1 52.8(3)
P1 C1 C2 C3 -7.5(8)
Pd1 C1 C2 C3 -113.5(5)
P1 C1 C2 Pd1 106.0(4)
P2 Pd1 C2 C1 -178.6(2)
Br1 Pd1 C2 C1 -4.0(5)
C1 Pd1 C2 C3 119.7(5)
P2 Pd1 C2 C3 -58.9(4)
Br1 Pd1 C2 C3 115.6(4)
C1 C2 C3 C8 81.4(7)
Pd1 C2 C3 C8 -4.7(7)
C1 C2 C3 C4 -99.1(6)
Pd1 C2 C3 C4 174.7(4)
C8 C3 C4 C5 -2.0(8)
C2 C3 C4 C5 178.5(5)
C3 C4 C5 C6 1.9(9)
C4 C5 C6 C7 -1.1(9)
C5 C6 C7 C8 0.4(9)
C4 C3 C8 C7 1.3(8)
C2 C3 C8 C7 -179.2(5)
C6 C7 C8 C3 -0.6(8)
C1 P1 C9 C10 -13.5(6)
C21 P1 C9 C10 -129.9(5)
C15 P1 C9 C10 113.4(5)
C1 P1 C9 C14 162.6(4)
C21 P1 C9 C14 46.3(5)
C15 P1 C9 C14 -70.4(5)
C14 C9 C10 C11 0.8(8)
P1 C9 C10 C11 177.0(5)
C9 C10 C11 C12 -1.6(9)
C10 C11 C12 C13 1.6(9)
C11 C12 C13 C14 -0.9(9)
C12 C13 C14 C9 0.1(9)
C10 C9 C14 C13 -0.1(8)
P1 C9 C14 C13 -176.3(5)
C1 P1 C15 C16 115.7(5)
C21 P1 C15 C16 -123.7(5)
C9 P1 C15 C16 -9.9(5)
C1 P1 C15 C20 -63.7(5)
C21 P1 C15 C20 56.9(5)
C9 P1 C15 C20 170.7(4)
C20 C15 C16 C17 0.4(8)
P1 C15 C16 C17 -179.0(4)
C15 C16 C17 C18 0.2(9)
C16 C17 C18 C19 -1.4(9)
C17 C18 C19 C20 2.0(9)
C18 C19 C20 C15 -1.4(9)
C16 C15 C20 C19 0.2(8)
P1 C15 C20 C19 179.6(4)
C34 P2 C22 C23 124.3(5)
C28 P2 C22 C23 -128.2(5)
Pd1 P2 C22 C23 -7.0(5)
C34 P2 C22 C27 -57.9(5)
C28 P2 C22 C27 49.7(5)
Pd1 P2 C22 C27 170.8(4)
C27 C22 C23 C24 0.9(8)
P2 C22 C23 C24 178.8(4)
C22 C23 C24 C25 -0.5(9)
C23 C24 C25 C26 -0.1(10)
C24 C25 C26 C27 0.2(10)
C25 C26 C27 C22 0.3(9)
C23 C22 C27 C26 -0.8(9)
P2 C22 C27 C26 -178.7(5)
C34 P2 C28 C29 -41.5(6)
C22 P2 C28 C29 -147.3(5)
Pd1 P2 C28 C29 81.8(5)
C34 P2 C28 C33 146.7(5)
C22 P2 C28 C33 41.0(5)
Pd1 P2 C28 C33 -90.0(5)
C33 C28 C29 C30 1.2(9)
P2 C28 C29 C30 -170.7(5)
C28 C29 C30 C31 -0.3(11)
C29 C30 C31 C32 -0.3(11)
C30 C31 C32 C33 0.0(10)
C31 C32 C33 C28 1.0(9)
C29 C28 C33 C32 -1.6(9)
P2 C28 C33 C32 170.6(5)
